data_7121221
loop_
_publ_author_name
'Hsu, Yu-Chen'
'Hsieh, Shu-An'
'Li, Po-Hsuan'
'Liu, Rai-Shung'

_publ_section_title
;
 Gold-catalyzed N,O-functionalization of 1,4-diyn-3-ols with
 N-hydroxyanilines to form highly functionalized pyrrole derivatives.
;
_journal_issue 17
_journal_name_full 'Chemical communications (Cambridge, England)'
_journal_page_first 2114
_journal_page_last 2117
_journal_paper_doi 10.1039/c8cc00330k
_journal_volume 54
_journal_year 2018
_chemical_formula_moiety 'C24 H19 N O'
_chemical_formula_sum 'C24 H19 N O'
_chemical_formula_weight 337.40
_space_group_IT_number 2
_space_group_name_Hall '-P 1'
_space_group_name_H-M_alt 'P -1'
_symmetry_cell_setting triclinic
_symmetry_space_group_name_Hall '-P 1'
_symmetry_space_group_name_H-M 'P -1'
_atom_sites_solution_hydrogens geom
_atom_sites_solution_primary direct
_atom_sites_solution_secondary difmap
_audit_creation_method SHELXL-97
_audit_update_record
;
2017-10-18 deposited with the CCDC.
2018-02-01 downloaded from the CCDC.
;
_cell_angle_alpha 80.286(4)
_cell_angle_beta 71.715(4)
_cell_angle_gamma 74.791(4)
_cell_formula_units_Z 2
_cell_length_a 9.6383(14)
_cell_length_b 9.7333(11)
_cell_length_c 10.4533(14)
_cell_measurement_reflns_used 2671
_cell_measurement_temperature 200(2)
_cell_measurement_theta_max 25.03
_cell_measurement_theta_min 2.61
_cell_volume 894.5(2)
_computing_molecular_graphics 'Ortep-3 for Windows (Farrugia, 1997)'
_computing_publication_material 'WinGX publication routines (Farrugia, 1999)'
_computing_structure_refinement 'SHELXL-97 (Sheldrick, 1997)'
_computing_structure_solution 'SHELXS-86 (Sheldrick, 1986)'
_diffrn_ambient_temperature 200(2)
_diffrn_measured_fraction_theta_full 0.991
_diffrn_measured_fraction_theta_max 0.991
_diffrn_measurement_device_type 'D8 Venture'
_diffrn_radiation_monochromator graphite
_diffrn_radiation_source 'fine-focus sealed tube'
_diffrn_radiation_type MoK\a
_diffrn_radiation_wavelength 0.71073
_diffrn_reflns_av_R_equivalents 0.1026
_diffrn_reflns_av_sigmaI/netI 0.0700
_diffrn_reflns_limit_h_max 11
_diffrn_reflns_limit_h_min -11
_diffrn_reflns_limit_k_max 11
_diffrn_reflns_limit_k_min -11
_diffrn_reflns_limit_l_max 12
_diffrn_reflns_limit_l_min -12
_diffrn_reflns_number 18760
_diffrn_reflns_theta_full 25.08
_diffrn_reflns_theta_max 25.08
_diffrn_reflns_theta_min 2.28
_exptl_absorpt_coefficient_mu 0.076
_exptl_absorpt_correction_T_max 0.9977
_exptl_absorpt_correction_T_min 0.9917
_exptl_absorpt_correction_type multi-scan
_exptl_crystal_colour colorless
_exptl_crystal_density_diffrn 1.253
_exptl_crystal_density_method 'not measured'
_exptl_crystal_description prism
_exptl_crystal_F_000 356
_exptl_crystal_size_max 0.11
_exptl_crystal_size_mid 0.09
_exptl_crystal_size_min 0.03
_refine_diff_density_max 0.204
_refine_diff_density_min -0.199
_refine_diff_density_rms 0.042
_refine_ls_extinction_method none
_refine_ls_goodness_of_fit_ref 1.129
_refine_ls_hydrogen_treatment constr
_refine_ls_matrix_type full
_refine_ls_number_parameters 236
_refine_ls_number_reflns 3156
_refine_ls_number_restraints 0
_refine_ls_restrained_S_all 1.129
_refine_ls_R_factor_all 0.1081
_refine_ls_R_factor_gt 0.0692
_refine_ls_shift/su_max 0.000
_refine_ls_shift/su_mean 0.000
_refine_ls_structure_factor_coef Fsqd
_refine_ls_weighting_details 'calc w=1/[\s^2^(Fo^2^)+(0.0403P)^2^+0.2952P] where P=(Fo^2^+2Fc^2^)/3'
_refine_ls_weighting_scheme calc
_refine_ls_wR_factor_gt 0.1179
_refine_ls_wR_factor_ref 0.1303
_reflns_number_gt 2233
_reflns_number_total 3156
_reflns_threshold_expression >2sigma(I)
_cod_data_source_file c8cc00330k2.cif
_cod_data_source_block d18758
_cod_depositor_comments 'Adding full bibliography for 7121220--7121221.cif.'
_cod_database_code 7121221

loop_
_symmetry_equiv_pos_as_xyz
'x, y, z'
'-x, -y, -z'

loop_
_atom_site_label
_atom_site_type_symbol
_atom_site_fract_x
_atom_site_fract_y
_atom_site_fract_z
_atom_site_U_iso_or_equiv
_atom_site_adp_type
_atom_site_occupancy
_atom_site_symmetry_multiplicity
_atom_site_calc_flag
_atom_site_refinement_flags
C1 C 0.4669(3) 0.3566(3) 0.4255(2) 0.0299(6) Uani 1 1 d .
C2 C 0.3311(3) 0.3148(2) 0.5239(2) 0.0280(6) Uani 1 1 d .
C3 C 0.2014(3) 0.4201(3) 0.5621(3) 0.0337(6) Uani 1 1 d .
H3 H 0.2015 0.5171 0.5286 0.040 Uiso 1 1 calc R
C4 C 0.0726(3) 0.3844(3) 0.6483(3) 0.0433(7) Uani 1 1 d .
H4 H -0.0153 0.4573 0.6750 0.052 Uiso 1 1 calc R
C5 C 0.0693(3) 0.2442(3) 0.6965(3) 0.0442(7) Uani 1 1 d .
H5 H -0.0199 0.2208 0.7568 0.053 Uiso 1 1 calc R
C6 C 0.1967(3) 0.1379(3) 0.6566(3) 0.0423(7) Uani 1 1 d .
H6 H 0.1949 0.0407 0.6875 0.051 Uiso 1 1 calc R
C7 C 0.3270(3) 0.1738(3) 0.5712(3) 0.0363(7) Uani 1 1 d .
H7 H 0.4148 0.1007 0.5448 0.044 Uiso 1 1 calc R
C8 C 0.6158(3) 0.2742(2) 0.4309(2) 0.0280(6) Uani 1 1 d .
C9 C 0.6700(3) 0.2120(2) 0.5409(2) 0.0303(6) Uani 1 1 d .
C10 C 0.5850(3) 0.1993(3) 0.6886(3) 0.0424(7) Uani 1 1 d .
H10A H 0.5113 0.2889 0.7112 0.064 Uiso 1 1 calc R
H10B H 0.6551 0.1799 0.7434 0.064 Uiso 1 1 calc R
H10C H 0.5332 0.1207 0.7074 0.064 Uiso 1 1 calc R
C11 C 0.8261(3) 0.1730(3) 0.4914(3) 0.0318(6) Uani 1 1 d .
H11 H 0.8928 0.1290 0.5443 0.038 Uiso 1 1 calc R
C12 C 0.8679(3) 0.2084(2) 0.3536(3) 0.0281(6) Uani 1 1 d .
C13 C 1.0197(3) 0.1823(2) 0.2588(3) 0.0303(6) Uani 1 1 d .
C14 C 1.1362(3) 0.2026(3) 0.3005(3) 0.0380(7) Uani 1 1 d .
H14 H 1.1154 0.2339 0.3873 0.046 Uiso 1 1 calc R
C15 C 1.2811(3) 0.1777(3) 0.2175(3) 0.0477(8) Uani 1 1 d .
H15 H 1.3594 0.1921 0.2473 0.057 Uiso 1 1 calc R
C16 C 1.3131(3) 0.1322(3) 0.0920(3) 0.0509(8) Uani 1 1 d .
H16 H 1.4130 0.1163 0.0344 0.061 Uiso 1 1 calc R
C17 C 1.1993(4) 0.1096(3) 0.0499(3) 0.0494(8) Uani 1 1 d .
H17 H 1.2214 0.0770 -0.0366 0.059 Uiso 1 1 calc R
C18 C 1.0531(3) 0.1340(3) 0.1328(3) 0.0418(7) Uani 1 1 d .
H18 H 0.9756 0.1177 0.1033 0.050 Uiso 1 1 calc R
C19 C 0.7321(3) 0.3265(3) 0.1816(2) 0.0268(6) Uani 1 1 d .
C20 C 0.7967(3) 0.4394(3) 0.1161(3) 0.0357(7) Uani 1 1 d .
H20 H 0.8459 0.4815 0.1598 0.043 Uiso 1 1 calc R
C21 C 0.7890(3) 0.4907(3) -0.0133(3) 0.0453(8) Uani 1 1 d .
H21 H 0.8355 0.5668 -0.0599 0.054 Uiso 1 1 calc R
C22 C 0.7147(3) 0.4325(3) -0.0755(3) 0.0483(8) Uani 1 1 d .
H22 H 0.7069 0.4704 -0.1635 0.058 Uiso 1 1 calc R
C23 C 0.6516(3) 0.3196(3) -0.0101(3) 0.0472(8) Uani 1 1 d .
H23 H 0.6006 0.2790 -0.0532 0.057 Uiso 1 1 calc R
C24 C 0.6621(3) 0.2648(3) 0.1185(3) 0.0361(7) Uani 1 1 d .
H24 H 0.6210 0.1848 0.1627 0.043 Uiso 1 1 calc R
N1 N 0.7392(2) 0.2718(2) 0.31656(19) 0.0269(5) Uani 1 1 d .
O1 O 0.4509(2) 0.45860(18) 0.34132(18) 0.0420(5) Uani 1 1 d .

loop_
_atom_site_aniso_label
_atom_site_aniso_U_11
_atom_site_aniso_U_22
_atom_site_aniso_U_33
_atom_site_aniso_U_23
_atom_site_aniso_U_13
_atom_site_aniso_U_12
C1 0.0355(16) 0.0287(14) 0.0247(14) -0.0077(11) -0.0058(12) -0.0058(11)
C2 0.0302(15) 0.0310(14) 0.0233(14) -0.0064(10) -0.0074(11) -0.0056(11)
C3 0.0347(16) 0.0332(14) 0.0308(16) -0.0065(11) -0.0060(13) -0.0053(12)
C4 0.0330(17) 0.0514(18) 0.0393(18) -0.0112(14) -0.0016(14) -0.0051(13)
C5 0.0403(18) 0.0572(19) 0.0363(17) -0.0081(14) -0.0033(14) -0.0200(15)
C6 0.051(2) 0.0361(16) 0.0418(18) -0.0029(13) -0.0089(15) -0.0189(14)
C7 0.0369(17) 0.0332(15) 0.0371(17) -0.0098(12) -0.0079(13) -0.0039(12)
C8 0.0331(15) 0.0288(13) 0.0227(14) -0.0018(10) -0.0050(12) -0.0115(11)
C9 0.0363(16) 0.0302(14) 0.0240(14) -0.0009(11) -0.0066(12) -0.0102(11)
C10 0.0522(19) 0.0477(17) 0.0254(16) 0.0011(12) -0.0107(14) -0.0109(14)
C11 0.0355(16) 0.0327(14) 0.0312(16) 0.0000(11) -0.0170(13) -0.0071(12)
C12 0.0300(15) 0.0258(13) 0.0307(16) -0.0033(11) -0.0112(12) -0.0064(11)
C13 0.0307(15) 0.0261(13) 0.0334(16) -0.0015(11) -0.0100(12) -0.0046(11)
C14 0.0346(17) 0.0396(15) 0.0397(17) 0.0031(12) -0.0140(14) -0.0083(12)
C15 0.0315(17) 0.0513(18) 0.057(2) 0.0023(15) -0.0134(16) -0.0069(14)
C16 0.0310(17) 0.0450(17) 0.063(2) -0.0018(15) -0.0001(16) -0.0027(13)
C17 0.048(2) 0.0450(17) 0.0443(19) -0.0108(14) -0.0005(16) -0.0030(14)
C18 0.0371(17) 0.0404(16) 0.0461(19) -0.0122(13) -0.0085(14) -0.0044(13)
C19 0.0227(14) 0.0354(14) 0.0191(13) -0.0039(10) -0.0041(11) -0.0024(11)
C20 0.0385(17) 0.0374(15) 0.0317(16) -0.0013(12) -0.0108(13) -0.0096(12)
C21 0.0419(18) 0.0489(17) 0.0344(17) 0.0076(13) -0.0053(14) -0.0061(14)
C22 0.0335(17) 0.076(2) 0.0228(16) -0.0005(15) -0.0045(13) 0.0027(16)
C23 0.0357(18) 0.080(2) 0.0290(17) -0.0126(15) -0.0096(14) -0.0129(16)
C24 0.0295(15) 0.0523(17) 0.0295(16) -0.0085(12) -0.0058(12) -0.0147(13)
N1 0.0263(12) 0.0328(11) 0.0203(12) -0.0013(9) -0.0054(9) -0.0067(9)
O1 0.0397(12) 0.0409(11) 0.0317(11) 0.0053(9) -0.0033(9) 0.0007(9)

loop_
_atom_type_symbol
_atom_type_description
_atom_type_scat_dispersion_real
_atom_type_scat_dispersion_imag
_atom_type_scat_source
C C 0.0033 0.0016 'International Tables Vol C Tables 4.2.6.8 and 6.1.1.4'
H H 0.0000 0.0000 'International Tables Vol C Tables 4.2.6.8 and 6.1.1.4'
N N 0.0061 0.0033 'International Tables Vol C Tables 4.2.6.8 and 6.1.1.4'
O O 0.0106 0.0060 'International Tables Vol C Tables 4.2.6.8 and 6.1.1.4'

loop_
_geom_angle_atom_site_label_1
_geom_angle_atom_site_label_2
_geom_angle_atom_site_label_3
_geom_angle
O1 C1 C8 121.4(2)
O1 C1 C2 119.1(2)
C8 C1 C2 119.5(2)
C7 C2 C3 118.9(2)
C7 C2 C1 122.3(2)
C3 C2 C1 118.7(2)
C4 C3 C2 120.1(2)
C4 C3 H3 119.9
C2 C3 H3 119.9
C3 C4 C5 120.9(3)
C3 C4 H4 119.6
C5 C4 H4 119.6
C4 C5 C6 119.5(3)
C4 C5 H5 120.2
C6 C5 H5 120.2
C5 C6 C7 119.7(3)
C5 C6 H6 120.2
C7 C6 H6 120.2
C2 C7 C6 120.9(2)
C2 C7 H7 119.5
C6 C7 H7 119.5
C9 C8 N1 107.3(2)
C9 C8 C1 130.7(2)
N1 C8 C1 120.8(2)
C8 C9 C11 106.9(2)
C8 C9 C10 128.7(2)
C11 C9 C10 124.1(2)
C9 C10 H10A 109.5
C9 C10 H10B 109.5
H10A C10 H10B 109.5
C9 C10 H10C 109.5
H10A C10 H10C 109.5
H10B C10 H10C 109.5
C12 C11 C9 109.3(2)
C12 C11 H11 125.4
C9 C11 H11 125.4
N1 C12 C11 107.3(2)
N1 C12 C13 124.5(2)
C11 C12 C13 128.2(2)
C18 C13 C14 118.6(3)
C18 C13 C12 123.5(2)
C14 C13 C12 117.9(2)
C15 C14 C13 120.7(3)
C15 C14 H14 119.6
C13 C14 H14 119.6
C16 C15 C14 120.3(3)
C16 C15 H15 119.8
C14 C15 H15 119.8
C15 C16 C17 119.6(3)
C15 C16 H16 120.2
C17 C16 H16 120.2
C16 C17 C18 120.5(3)
C16 C17 H17 119.8
C18 C17 H17 119.8
C13 C18 C17 120.2(3)
C13 C18 H18 119.9
C17 C18 H18 119.9
C24 C19 C20 120.5(2)
C24 C19 N1 119.5(2)
C20 C19 N1 120.0(2)
C21 C20 C19 119.3(3)
C21 C20 H20 120.3
C19 C20 H20 120.3
C22 C21 C20 120.5(3)
C22 C21 H21 119.8
C20 C21 H21 119.8
C23 C22 C21 119.8(3)
C23 C22 H22 120.1
C21 C22 H22 120.1
C22 C23 C24 120.2(3)
C22 C23 H23 119.9
C24 C23 H23 119.9
C19 C24 C23 119.6(3)
C19 C24 H24 120.2
C23 C24 H24 120.2
C12 N1 C8 109.2(2)
C12 N1 C19 125.7(2)
C8 N1 C19 125.2(2)

loop_
_geom_bond_atom_site_label_1
_geom_bond_atom_site_label_2
_geom_bond_distance
C1 O1 1.223(3)
C1 C8 1.461(3)
C1 C2 1.494(3)
C2 C7 1.384(3)
C2 C3 1.388(3)
C3 C4 1.376(4)
C3 H3 0.9500
C4 C5 1.377(4)
C4 H4 0.9500
C5 C6 1.382(4)
C5 H5 0.9500
C6 C7 1.385(4)
C6 H6 0.9500
C7 H7 0.9500
C8 C9 1.393(3)
C8 N1 1.395(3)
C9 C11 1.397(3)
C9 C10 1.505(3)
C10 H10A 0.9800
C10 H10B 0.9800
C10 H10C 0.9800
C11 C12 1.377(3)
C11 H11 0.9500
C12 N1 1.374(3)
C12 C13 1.473(4)
C13 C18 1.386(4)
C13 C14 1.394(4)
C14 C15 1.377(4)
C14 H14 0.9500
C15 C16 1.373(4)
C15 H15 0.9500
C16 C17 1.381(4)
C16 H16 0.9500
C17 C18 1.386(4)
C17 H17 0.9500
C18 H18 0.9500
C19 C24 1.370(3)
C19 C20 1.379(3)
C19 N1 1.437(3)
C20 C21 1.379(4)
C20 H20 0.9500
C21 C22 1.373(4)
C21 H21 0.9500
C22 C23 1.371(4)
C22 H22 0.9500
C23 C24 1.385(4)
C23 H23 0.9500
C24 H24 0.9500
